data_4060988
loop_
_publ_author_name
'Mac\'ias, Ram\'on'
'Fehlner, Thomas P.'
'Beatty, Alicia M.'
'Noll, Bruce'

_publ_section_title
;
 Heterobimetallic Metallaborane Chemistry: Synthesis and Characterization
 of a "Lightly Stabilized" Molybdairidahexaborane, [{Cp*Ir}{(CO)3(THF)Mo}B4H8],
 and Its Direct Conversion to [{Cp*Ir}{(CO)3(L)Mo}B4H8]
 (L = CO, PPh3, NCPh, CNBu, NH3, PPh3CHC(O)OMe)
;
_journal_coden_ASTM ORGND7
_journal_issue 25
_journal_name_full Organometallics
_journal_page_first 5994
_journal_page_last 6001
_journal_paper_doi 10.1021/om049308f
_journal_volume 23
_journal_year 2004
_chemical_formula_moiety 'C13 H26 B4 Ir Mo N O3'
_chemical_formula_sum 'C13 H26 B4 Ir Mo N O3'
_chemical_formula_weight 575.73
_space_group_IT_number 14
_symmetry_cell_setting monoclinic
_symmetry_space_group_name_Hall '-P 2ybc'
_symmetry_space_group_name_H-M 'P 1 21/c 1'
_cell_angle_alpha 90.00
_cell_angle_beta 108.253(2)
_cell_angle_gamma 90.00
_cell_formula_units_Z 4
_cell_length_a 8.7480(3)
_cell_length_b 26.1356(11)
_cell_length_c 8.6082(3)
_cell_measurement_temperature 100(2)
_cell_volume 1869.10(12)
_diffrn_ambient_temperature 100(2)
_exptl_crystal_density_diffrn 2.046
_cod_original_sg_symbol_H-M 'P 21/c'
_cod_database_code 4060988

loop_
_symmetry_equiv_pos_as_xyz
'x, y, z'
'-x, y+1/2, -z+1/2'
'-x, -y, -z'
'x, -y-1/2, z-1/2'

loop_
_atom_site_label
_atom_site_type_symbol
_atom_site_fract_x
_atom_site_fract_y
_atom_site_fract_z
_atom_site_U_iso_or_equiv
_atom_site_adp_type
_atom_site_occupancy
_atom_site_symmetry_multiplicity
_atom_site_calc_flag
_atom_site_refinement_flags
_atom_site_disorder_assembly
_atom_site_disorder_group
Ir1 Ir 0.694559(12) 0.123171(4) 0.763737(12) 0.01612(3) Uani 1 1 d . . .
Mo1 Mo 1.00036(3) 0.171009(10) 0.90202(3) 0.01643(5) Uani 1 1 d . . .
N1 N 1.0146(4) 0.19519(13) 0.6504(4) 0.0337(7) Uani 1 1 d . . .
H1A H 0.9187 0.1888 0.5726 0.051 Uiso 1 1 calc R . .
H1B H 1.0937 0.1771 0.6272 0.051 Uiso 1 1 calc R . .
H1C H 1.0372 0.2292 0.6516 0.051 Uiso 1 1 calc R . .
O1 O 1.0498(3) 0.17610(13) 1.2740(3) 0.0438(7) Uani 1 1 d . . .
O2 O 1.3186(3) 0.23421(12) 1.0553(4) 0.0428(7) Uani 1 1 d . . .
O3 O 1.2241(3) 0.07582(11) 0.9525(5) 0.0464(8) Uani 1 1 d . . .
B1 B 0.7270(4) 0.20458(15) 0.7669(5) 0.0247(7) Uani 1 1 d . . .
H1M H 0.848(5) 0.2277(16) 0.856(5) 0.034(11) Uiso 1 1 d . . .
H1 H 0.690(5) 0.2258(17) 0.648(6) 0.039(12) Uiso 1 1 d . . .
H12 H 0.631(6) 0.2235(18) 0.850(6) 0.047(14) Uiso 1 1 d . . .
B2 B 0.5671(5) 0.18074(15) 0.8421(5) 0.0243(7) Uani 1 1 d . . .
H2 H 0.445(5) 0.1845(16) 0.792(5) 0.030(11) Uiso 1 1 d . . .
H23 H 0.605(5) 0.1764(15) 0.999(5) 0.023(10) Uiso 1 1 d . . .
B3 B 0.6464(4) 0.12943(14) 0.9890(4) 0.0215(6) Uani 1 1 d . . .
H3 H 0.570(5) 0.1026(16) 1.028(5) 0.026(10) Uiso 1 1 d . . .
H34 H 0.774(6) 0.1342(18) 1.099(6) 0.044(13) Uiso 1 1 d . . .
B4 B 0.8568(4) 0.11433(14) 1.0004(4) 0.0194(6) Uani 1 1 d . . .
H4 H 0.901(5) 0.0776(15) 1.060(5) 0.027(10) Uiso 1 1 d . . .
C1 C 0.7262(4) 0.04580(14) 0.6642(5) 0.0307(8) Uani 1 1 d . . .
C2 C 0.7345(4) 0.08334(16) 0.5454(4) 0.0309(8) Uani 1 1 d . . .
C3 C 0.5825(4) 0.1098(2) 0.4923(4) 0.0411(10) Uani 1 1 d . . .
C4 C 0.4816(4) 0.08808(19) 0.5761(5) 0.0427(11) Uani 1 1 d . . .
C5 C 0.5690(4) 0.04833(16) 0.6802(5) 0.0384(10) Uani 1 1 d . . .
C6 C 0.8544(6) 0.00741(16) 0.7445(7) 0.0473(11) Uani 1 1 d . . .
H6A H 0.8429 -0.0227 0.6737 0.071 Uiso 1 1 calc R . .
H6B H 0.8431 -0.0029 0.8498 0.071 Uiso 1 1 calc R . .
H6C H 0.9607 0.0228 0.7623 0.071 Uiso 1 1 calc R . .
C7 C 0.8665(5) 0.08683(19) 0.4689(5) 0.0409(10) Uani 1 1 d . . .
H7A H 0.9710 0.0827 0.5535 0.061 Uiso 1 1 calc R . .
H7B H 0.8624 0.1203 0.4165 0.061 Uiso 1 1 calc R . .
H7C H 0.8525 0.0598 0.3867 0.061 Uiso 1 1 calc R . .
C8 C 0.5332(7) 0.1511(3) 0.3630(5) 0.0667(18) Uani 1 1 d . . .
H8A H 0.4690 0.1360 0.2589 0.100 Uiso 1 1 calc R . .
H8B H 0.6296 0.1672 0.3497 0.100 Uiso 1 1 calc R . .
H8C H 0.4690 0.1770 0.3968 0.100 Uiso 1 1 calc R . .
C9 C 0.3086(5) 0.1028(3) 0.5508(7) 0.073(2) Uani 1 1 d . . .
H9A H 0.2940 0.1394 0.5244 0.109 Uiso 1 1 calc R . .
H9B H 0.2816 0.0960 0.6511 0.109 Uiso 1 1 calc R . .
H9C H 0.2378 0.0828 0.4606 0.109 Uiso 1 1 calc R . .
C10 C 0.5041(7) 0.01267(18) 0.7818(8) 0.0619(17) Uani 1 1 d . . .
H10A H 0.4569 -0.0175 0.7167 0.093 Uiso 1 1 calc R . .
H10B H 0.4213 0.0303 0.8164 0.093 Uiso 1 1 calc R . .
H10C H 0.5918 0.0019 0.8786 0.093 Uiso 1 1 calc R . .
C11 C 1.0232(4) 0.17141(14) 1.1320(4) 0.0268(7) Uani 1 1 d . . .
C12 C 1.2033(4) 0.21225(14) 0.9921(4) 0.0281(7) Uani 1 1 d . . .
C13 C 1.1434(4) 0.11160(13) 0.9321(4) 0.0249(6) Uani 1 1 d . . .

loop_
_atom_site_aniso_label
_atom_site_aniso_U_11
_atom_site_aniso_U_22
_atom_site_aniso_U_33
_atom_site_aniso_U_23
_atom_site_aniso_U_13
_atom_site_aniso_U_12
Ir1 0.01342(5) 0.02283(6) 0.01339(5) -0.00257(4) 0.00604(3) 0.00163(4)
Mo1 0.01440(10) 0.01956(11) 0.01602(10) 0.00105(8) 0.00574(8) 0.00104(8)
N1 0.0339(16) 0.0435(18) 0.0274(14) 0.0130(13) 0.0151(12) -0.0036(14)
O1 0.0315(14) 0.080(2) 0.0177(11) -0.0104(13) 0.0046(10) -0.0107(14)
O2 0.0272(13) 0.0497(17) 0.0535(18) -0.0226(14) 0.0154(12) -0.0129(12)
O3 0.0290(14) 0.0348(15) 0.084(2) 0.0094(15) 0.0293(15) 0.0108(12)
B1 0.0204(15) 0.0260(17) 0.0268(17) 0.0078(13) 0.0062(13) 0.0060(13)
B2 0.0222(16) 0.0270(17) 0.0258(16) -0.0028(13) 0.0103(13) 0.0074(13)
B3 0.0205(15) 0.0284(17) 0.0177(14) -0.0010(12) 0.0089(11) 0.0004(13)
B4 0.0187(14) 0.0237(16) 0.0164(13) 0.0034(11) 0.0063(11) 0.0016(12)
C1 0.0226(15) 0.0332(18) 0.0400(19) -0.0217(15) 0.0150(13) -0.0036(13)
C2 0.0193(14) 0.054(2) 0.0204(14) -0.0182(14) 0.0081(11) 0.0014(14)
C3 0.0244(16) 0.079(3) 0.0171(14) -0.0192(17) 0.0027(12) 0.0117(18)
C4 0.0142(14) 0.073(3) 0.040(2) -0.036(2) 0.0066(13) -0.0026(16)
C5 0.0259(17) 0.041(2) 0.057(2) -0.0333(19) 0.0249(17) -0.0180(15)
C6 0.043(2) 0.0268(19) 0.080(3) -0.018(2) 0.030(2) 0.0025(17)
C7 0.0294(18) 0.069(3) 0.0311(18) -0.0157(18) 0.0193(15) 0.0022(18)
C8 0.061(3) 0.121(5) 0.0137(16) -0.002(2) 0.0053(17) 0.044(3)
C9 0.0147(16) 0.128(5) 0.070(3) -0.067(4) 0.0059(18) 0.000(2)
C10 0.057(3) 0.036(2) 0.116(5) -0.032(3) 0.060(3) -0.024(2)
C11 0.0180(13) 0.0391(19) 0.0230(14) -0.0021(13) 0.0059(11) -0.0016(13)
C12 0.0226(15) 0.0289(16) 0.0351(17) -0.0071(13) 0.0125(13) -0.0010(13)
C13 0.0186(13) 0.0283(16) 0.0319(16) 0.0025(12) 0.0138(12) 0.0023(12)

loop_
_geom_bond_atom_site_label_1
_geom_bond_atom_site_label_2
_geom_bond_distance
_geom_bond_site_symmetry_2
_geom_bond_publ_flag
Ir1 B4 2.099(3) . ?
Ir1 B2 2.106(3) . ?
Ir1 B3 2.116(3) . ?
Ir1 B1 2.146(4) . ?
Ir1 C4 2.244(3) . ?
Ir1 C1 2.247(3) . ?
Ir1 C5 2.248(3) . ?
Ir1 C3 2.260(3) . ?
Ir1 C2 2.270(3) . ?
Ir1 Mo1 2.8534(3) . ?
Mo1 C11 1.927(3) . ?
Mo1 C13 1.960(3) . ?
Mo1 C12 2.013(3) . ?
Mo1 B4 2.270(3) . ?
Mo1 N1 2.297(3) . ?
Mo1 B1 2.470(4) . ?
Mo1 H1M 1.95(4) . ?
N1 H1A 0.9100 . ?
N1 H1B 0.9100 . ?
N1 H1C 0.9100 . ?
O1 C11 1.177(4) . ?
O2 C12 1.140(4) . ?
O3 C13 1.151(4) . ?
B1 B2 1.825(5) . ?
B1 H1M 1.25(4) . ?
B1 H1 1.12(5) . ?
B1 H12 1.36(5) . ?
B2 B3 1.825(5) . ?
B2 H12 1.24(5) . ?
B2 H2 1.03(4) . ?
B2 H23 1.29(4) . ?
B3 B4 1.855(5) . ?
B3 H23 1.29(4) . ?
B3 H3 1.09(4) . ?
B3 H34 1.22(5) . ?
B4 H34 1.38(5) . ?
B4 H4 1.10(4) . ?
C1 C5 1.427(5) . ?
C1 C2 1.435(6) . ?
C1 C6 1.502(6) . ?
C2 C3 1.439(5) . ?
C2 C7 1.501(5) . ?
C3 C4 1.421(6) . ?
C3 C8 1.514(7) . ?
C4 C5 1.427(7) . ?
C4 C9 1.511(5) . ?
C5 C10 1.506(7) . ?
C6 H6A 0.9800 . ?
C6 H6B 0.9800 . ?
C6 H6C 0.9800 . ?
C7 H7A 0.9800 . ?
C7 H7B 0.9800 . ?
C7 H7C 0.9800 . ?
C8 H8A 0.9800 . ?
C8 H8B 0.9800 . ?
C8 H8C 0.9800 . ?
C9 H9A 0.9800 . ?
C9 H9B 0.9800 . ?
C9 H9C 0.9800 . ?
C10 H10A 0.9800 . ?
C10 H10B 0.9800 . ?
C10 H10C 0.9800 . ?
